data_7244376
loop_
_publ_author_name
'zigon, nicolas'
'Avarvari, Narcis'

_publ_section_title
;
 [4]Helicene based anions in electrocrystallization with
 tetrachalcogenafulvalene donors
;
_journal_name_full CrystEngComm
_journal_paper_doi 10.1039/D2CE00091A
_journal_year 2022
_chemical_formula_moiety 'C48 H34 O4 S4'
_chemical_formula_sum 'C48 H34 O4 S4'
_chemical_formula_weight 802.99
_chemical_name_systematic TMTTF-([4]heliceneCOO)2
_space_group_crystal_system orthorhombic
_space_group_IT_number 60
_space_group_name_Hall '-P 2n 2ab'
_space_group_name_H-M_alt 'P b c n'
_atom_sites_solution_hydrogens geom
_audit_creation_date 2021-07-29
_audit_creation_method
;
Olex2 1.3-ac4
(compiled 2019.04.23 svn.r3594 for Rigaku Oxford Diffraction, GUI svn.r5739)
;
_audit_update_record
;
2022-01-17 deposited with the CCDC.	2022-02-09 downloaded from the CCDC.
;
_cell_angle_alpha 90.0
_cell_angle_beta 90.0
_cell_angle_gamma 90.0
_cell_formula_units_Z 4
_cell_length_a 14.0945(2)
_cell_length_b 12.8981(2)
_cell_length_c 20.6753(3)
_cell_measurement_reflns_used 12098
_cell_measurement_temperature 150.00(10)
_cell_measurement_theta_max 75.2940
_cell_measurement_theta_min 4.2430
_cell_volume 3758.61(10)
_computing_cell_refinement 'CrysAlisPro 1.171.40.45a (Rigaku OD, 2019)'
_computing_data_collection 'CrysAlisPro 1.171.40.45a (Rigaku OD, 2019)'
_computing_data_reduction 'CrysAlisPro 1.171.40.45a (Rigaku OD, 2019)'
_computing_molecular_graphics 'Olex2 (Dolomanov et al., 2009)'
_computing_publication_material 'Olex2 (Dolomanov et al., 2009)'
_computing_structure_refinement 'ShelXL (Sheldrick, 2015)'
_computing_structure_solution 'SHELXT 2018/2 (Sheldrick, 2018)'
_diffrn_ambient_environment N~2~
_diffrn_ambient_temperature 150.00(10)
_diffrn_detector 'CCD plate'
_diffrn_detector_area_resol_mean 5.1990
_diffrn_detector_type AtlasS2
_diffrn_measured_fraction_theta_full 1.000
_diffrn_measured_fraction_theta_max 0.999
_diffrn_measurement_details
;
List of Runs (angles in degrees, time in seconds):

  # Type    Start    End  Width  t~exp~   \w     \q     \k     \f   Frames
#--------------------------------------------------------------------------
  1  \w   -116.00   8.00   1.00    5.00    --  -41.11   0.00-120.00  124
  2  \w    -25.00  43.00   1.00    5.00    --   41.11 -38.00   0.00   68
  3  \w     -2.00  24.00   1.00    5.00    --   41.11 -19.00-180.00   26
  4  \w    107.00 158.00   1.00   12.00    --  112.00  61.00 -30.00   51
  5  \w    118.00 147.00   1.00   12.00    --  112.00  77.00 150.00   29
  6  \w     40.00  69.00   1.00   12.00    --  112.00 -61.00-150.00   29
  7  \w    125.00 153.00   1.00   12.00    --  112.00  77.00   0.00   28
  8  \w    127.00 157.00   1.00   12.00    --  112.00 111.00   0.00   30
  9  \w     40.00  65.00   1.00   12.00    --  112.00 -61.00 -90.00   25
 10  \w     85.00 112.00   1.00   12.00    --  112.00  61.00 -60.00   27
 11  \w    129.00 154.00   1.00   12.00    --  112.00  61.00 -60.00   25
 12  \w     38.00 107.00   1.00   12.00    --  112.00-111.00  60.00   69
 13  \w     30.00  66.00   1.00   12.00    --  112.00 -94.00-150.00   36
 14  \w     88.00 119.00   1.00   12.00    --  112.00  45.00  90.00   31
 15  \w     40.00  77.00   1.00   12.00    --  112.00-111.00-150.00   37
 16  \w    117.00 158.00   1.00   12.00    --  112.00  30.00  30.00   41
 17  \w     41.00 106.00   1.00   12.00    --  112.00-111.00 120.00   65
 18  \w    107.00 158.00   1.00   12.00    --  112.00  30.00 150.00   51
 19  \w     44.00  69.00   1.00   12.00    --  112.00 -61.00-120.00   25
 20  \w     44.00  71.00   1.00   12.00    --  112.00 -61.00  30.00   27
 21  \w     85.00 121.00   1.00   12.00    --  112.00  61.00  90.00   36
 22  \w     87.00 127.00   1.00   12.00    --  112.00 111.00-180.00   40
 23  \w     37.00  65.00   1.00   12.00    --  112.00 -94.00  30.00   28
 24  \w     76.00 101.00   1.00   12.00    --  112.00 -94.00  30.00   25
 25  \w    113.00 140.00   1.00   12.00    --  112.00  45.00  60.00   27
 26  \w     37.00  73.00   1.00   12.00    --  112.00-111.00-180.00   36
 27  \w     88.00 122.00   1.00   12.00    --  112.00  61.00   0.00   34
 28  \w     60.00 120.00   1.00   12.00    --  112.00 178.00-150.00   60
 29  \w     86.00 111.00   1.00   12.00    --  112.00 111.00   0.00   25
 30  \w    129.00 154.00   1.00   12.00    --  112.00  45.00  90.00   25
 31  \w     85.00 110.00   1.00   12.00    --  112.00  77.00   0.00   25
 32  \w     42.00  69.00   1.00   12.00    --  112.00 -85.00   0.00   27
 33  \w     42.00 109.00   1.00   12.00    --  112.00-111.00-120.00   67
;
_diffrn_measurement_device 'four-circle diffractometer'
_diffrn_measurement_device_type 'SuperNova (Cu) X-ray Source'
_diffrn_measurement_method '\w scans'
_diffrn_orient_matrix_type 'CrysAlisPro convention (1999,Acta A55,543-557)'
_diffrn_orient_matrix_UB_11 0.0610460000
_diffrn_orient_matrix_UB_12 -0.0533644000
_diffrn_orient_matrix_UB_13 0.0520819000
_diffrn_orient_matrix_UB_21 0.0177610000
_diffrn_orient_matrix_UB_22 -0.0916992000
_diffrn_orient_matrix_UB_23 -0.0462679000
_diffrn_orient_matrix_UB_31 0.0888102000
_diffrn_orient_matrix_UB_32 0.0549646000
_diffrn_orient_matrix_UB_33 -0.0265094000
_diffrn_radiation_monochromator mirror
_diffrn_radiation_probe x-ray
_diffrn_radiation_type 'Cu K\a'
_diffrn_radiation_wavelength 1.54184
_diffrn_reflns_av_R_equivalents 0.0402
_diffrn_reflns_av_unetI/netI 0.0221
_diffrn_reflns_Laue_measured_fraction_full 1.000
_diffrn_reflns_Laue_measured_fraction_max 0.999
_diffrn_reflns_limit_h_max 17
_diffrn_reflns_limit_h_min -17
_diffrn_reflns_limit_k_max 16
_diffrn_reflns_limit_k_min -15
_diffrn_reflns_limit_l_max 25
_diffrn_reflns_limit_l_min -26
_diffrn_reflns_number 26709
_diffrn_reflns_point_group_measured_fraction_full 1.000
_diffrn_reflns_point_group_measured_fraction_max 0.999
_diffrn_reflns_theta_full 67.684
_diffrn_reflns_theta_max 76.101
_diffrn_reflns_theta_min 4.277
_diffrn_source 'micro-focus sealed X-ray tube'
_diffrn_source_type 'SuperNova (Cu) X-ray Source'
_exptl_absorpt_coefficient_mu 2.707
_exptl_absorpt_correction_T_max 1.00000
_exptl_absorpt_correction_T_min 0.74605
_exptl_absorpt_correction_type multi-scan
_exptl_absorpt_process_details
;
CrysAlisPro 1.171.38.46 (Rigaku Oxford Diffraction, 2015)
Numerical absorption correction based on gaussian integration over
			a multifaceted crystal model
Empirical absorption correction using spherical harmonics,
 implemented in SCALE3 ABSPACK scaling algorithm.
;
_exptl_crystal_colour violet
_exptl_crystal_colour_primary violet
_exptl_crystal_density_diffrn 1.419
_exptl_crystal_description block
_exptl_crystal_F_000 1672
_exptl_crystal_preparation electrocrystallization
_exptl_crystal_recrystallization_method electrocrystallization
_exptl_crystal_size_max 0.250
_exptl_crystal_size_mid 0.100
_exptl_crystal_size_min 0.090
_refine_diff_density_max 0.425
_refine_diff_density_min -0.261
_refine_diff_density_rms 0.066
_refine_ls_extinction_method none
_refine_ls_goodness_of_fit_ref 1.056
_refine_ls_hydrogen_treatment constr
_refine_ls_matrix_type full
_refine_ls_number_parameters 255
_refine_ls_number_reflns 3923
_refine_ls_number_restraints 0
_refine_ls_restrained_S_all 1.056
_refine_ls_R_factor_all 0.0452
_refine_ls_R_factor_gt 0.0424
_refine_ls_shift/su_max 0.001
_refine_ls_shift/su_mean 0.000
_refine_ls_structure_factor_coef Fsqd
_refine_ls_weighting_details 'w=1/[\s^2^(Fo^2^)+(0.0792P)^2^+1.0747P] where P=(Fo^2^+2Fc^2^)/3'
_refine_ls_weighting_scheme calc
_refine_ls_wR_factor_gt 0.1186
_refine_ls_wR_factor_ref 0.1217
_reflns_Friedel_coverage 0.000
_reflns_number_gt 3607
_reflns_number_total 3923
_reflns_threshold_expression 'I > 2\s(I)'
_cod_data_source_file d2ce00091a2.cif
_cod_data_source_block exp_1286_a
_cod_original_cell_volume 3758.61(11)
_cod_database_code 7244376
_shelx_shelxl_version_number 2018/3
_chemical_oxdiff_formula C19H23O2S8
_chemical_oxdiff_usercomment 'purple block'
_shelx_space_group_comment
;
The symmetry employed for this shelxl refinement is uniquely defined
by the following loop, which should always be used as a source of
symmetry information in preference to the above space-group names.
They are only intended as comments.
;
_cell_oxdiff_angle_alpha 90.044(2)
_cell_oxdiff_angle_beta 90.026(2)
_cell_oxdiff_angle_gamma 89.977(2)
_cell_oxdiff_length_a 14.1050(4)
_cell_oxdiff_length_b 12.8930(3)
_cell_oxdiff_length_c 20.6680(5)
_cell_oxdiff_measurement_reflns_used 12098
_cell_oxdiff_volume 3758.61(16)
_shelx_estimated_absorpt_t_max 0.007
_shelx_estimated_absorpt_t_min 0.007
_diffrn_oxdiff_digest_frames
;
01b06ecbd72c9ed28696e41d7bbdaaa73e00027aa22
;
_reflns_odcompleteness_completeness 99.97
_reflns_odcompleteness_iscentric 1
_reflns_odcompleteness_theta 66.97
_olex2_refinement_description
;
1. Fixed Uiso
 At 1.2 times of:
  All C(H) groups
 At 1.5 times of:
  All C(H,H,H) groups
2.a Aromatic/amide H refined with riding coordinates:
 C006(H006), C00E(H00E), C00F(H00F), C00G(H00G), C00K(H00K), C00M(H00M),
 C00N(H00N), C00O(H00O), C00Q(H00Q), C00R(H00R), C00S(H00S)
2.b Idealised Me refined as rotating group:
 C00I(H00A,H00B,H00C), C00P(H00D,H00H,H00I)
;
_olex2_exptl_crystal_mounting_method 'paraffin oil'
_olex2_submission_original_sample_id exp_1286
_olex2_submission_special_instructions 'No special instructions were received'
_oxdiff_exptl_absorpt_empirical_details
;
Empirical correction (ABSPACK) includes:
- Absorption correction using spherical harmonics
- Frame scaling
;
_oxdiff_exptl_absorpt_empirical_full_max 1.328
_oxdiff_exptl_absorpt_empirical_full_min 0.750

loop_
_space_group_symop_operation_xyz
'x, y, z'
'-x+1/2, -y+1/2, z+1/2'
'-x, y, -z+1/2'
'x+1/2, -y+1/2, -z'
'-x, -y, -z'
'x-1/2, y-1/2, -z-1/2'
'x, -y, z-1/2'
'-x-1/2, y-1/2, z'

loop_
_atom_site_label
_atom_site_type_symbol
_atom_site_fract_x
_atom_site_fract_y
_atom_site_fract_z
_atom_site_U_iso_or_equiv
_atom_site_adp_type
_atom_site_occupancy
_atom_site_site_symmetry_order
_atom_site_calc_flag
_atom_site_refinement_flags_posn
_atom_site_refinement_flags_adp
_atom_site_refinement_flags_occupancy
_atom_site_disorder_assembly
_atom_site_disorder_group
S001 S 0.38842(3) 0.96396(3) 0.82472(2) 0.03255(14) Uani 1 1 d . . . . .
S002 S 0.57235(3) 1.07039(3) 0.81507(2) 0.03295(14) Uani 1 1 d . . . . .
O003 O 0.55425(9) 0.86233(9) 0.79892(5) 0.0321(3) Uani 1 1 d . . . . .
O004 O 0.56019(10) 0.87801(10) 0.90846(6) 0.0398(3) Uani 1 1 d . . . . .
C005 C 0.64610(11) 0.56156(13) 0.80131(8) 0.0327(3) Uani 1 1 d . . . . .
C006 C 0.61122(11) 0.66355(14) 0.80314(8) 0.0320(3) Uani 1 1 d . . . . .
H006 H 0.584297 0.692450 0.765065 0.038 Uiso 1 1 calc R . . . .
C007 C 0.57422(12) 0.82836(14) 0.85995(7) 0.0323(3) Uani 1 1 d . . . . .
C008 C 0.61488(11) 0.72303(14) 0.85857(8) 0.0327(3) Uani 1 1 d . . . . .
C009 C 0.50509(12) 0.95928(12) 0.78754(7) 0.0292(3) Uani 1 1 d . . . . .
C00A C 0.62961(13) 0.53814(15) 0.67886(9) 0.0367(4) Uani 1 1 d . . . . .
C00B C 0.50290(12) 1.09596(13) 0.88420(7) 0.0333(3) Uani 1 1 d . . . . .
C00C C 0.41960(12) 1.04873(14) 0.88850(8) 0.0334(3) Uani 1 1 d . . . . .
C00D C 0.64257(11) 0.49744(13) 0.74370(9) 0.0361(4) Uani 1 1 d . . . . .
C00E C 0.68477(13) 0.58089(15) 0.91605(9) 0.0390(4) Uani 1 1 d . . . . .
H00E H 0.710972 0.552893 0.954615 0.047 Uiso 1 1 calc R . . . .
C00F C 0.65465(12) 0.68218(14) 0.91569(8) 0.0358(4) Uani 1 1 d . . . . .
H00F H 0.660515 0.723988 0.953311 0.043 Uiso 1 1 calc R . . . .
C00G C 0.64532(13) 0.64223(15) 0.66106(9) 0.0381(4) Uani 1 1 d . . . . .
H00G H 0.669066 0.689483 0.692369 0.046 Uiso 1 1 calc R . . . .
C00H C 0.67790(12) 0.51750(14) 0.86091(9) 0.0366(4) Uani 1 1 d . . . . .
C00I C 0.54889(14) 1.16433(15) 0.93387(9) 0.0413(4) Uani 1 1 d . . . . .
H00A H 0.608248 1.132463 0.948488 0.062 Uiso 1 1 calc GR . . . .
H00B H 0.506023 1.172919 0.970801 0.062 Uiso 1 1 calc GR . . . .
H00C H 0.562418 1.232264 0.914742 0.062 Uiso 1 1 calc GR . . . .
C00J C 0.65135(13) 0.38895(14) 0.75180(10) 0.0422(4) Uani 1 1 d . . . . .
C00K C 0.69716(14) 0.40950(15) 0.86463(10) 0.0428(4) Uani 1 1 d . . . . .
H00K H 0.722014 0.380600 0.903351 0.051 Uiso 1 1 calc R . . . .
C00L C 0.60566(13) 0.46713(16) 0.62842(10) 0.0433(4) Uani 1 1 d . . . . .
C00M C 0.67994(14) 0.34754(15) 0.81265(10) 0.0456(4) Uani 1 1 d . . . . .
H00M H 0.687191 0.274657 0.817065 0.055 Uiso 1 1 calc R . . . .
C00N C 0.62695(14) 0.67717(17) 0.59902(9) 0.0437(4) Uani 1 1 d . . . . .
H00N H 0.636658 0.748088 0.588526 0.052 Uiso 1 1 calc R . . . .
C00O C 0.59426(15) 0.60864(18) 0.55189(9) 0.0472(5) Uani 1 1 d . . . . .
H00O H 0.577936 0.633415 0.510077 0.057 Uiso 1 1 calc R . . . .
C00P C 0.35056(14) 1.05237(18) 0.94353(9) 0.0445(4) Uani 1 1 d . . . . .
H00D H 0.291399 1.084806 0.929012 0.067 Uiso 1 1 calc GR . . . .
H00H H 0.377659 1.092970 0.979086 0.067 Uiso 1 1 calc GR . . . .
H00I H 0.337452 0.981721 0.958509 0.067 Uiso 1 1 calc GR . . . .
C00Q C 0.58580(15) 0.50523(18) 0.56625(10) 0.0482(5) Uani 1 1 d . . . . .
H00Q H 0.566090 0.458380 0.533439 0.058 Uiso 1 1 calc R . . . .
C00R C 0.60668(16) 0.35826(17) 0.64044(12) 0.0514(5) Uani 1 1 d . . . . .
H00R H 0.589301 0.311586 0.606925 0.062 Uiso 1 1 calc R . . . .
C00S C 0.63229(16) 0.32042(16) 0.69945(12) 0.0518(5) Uani 1 1 d . . . . .
H00S H 0.637466 0.247665 0.705693 0.062 Uiso 1 1 calc R . . . .

loop_
_atom_site_aniso_label
_atom_site_aniso_U_11
_atom_site_aniso_U_22
_atom_site_aniso_U_33
_atom_site_aniso_U_23
_atom_site_aniso_U_13
_atom_site_aniso_U_12
S001 0.0338(2) 0.0409(2) 0.0229(2) -0.00192(14) 0.00174(13) -0.00340(15)
S002 0.0366(2) 0.0365(2) 0.0257(2) -0.00345(14) 0.00166(14) -0.00478(15)
O003 0.0432(6) 0.0342(6) 0.0190(5) 0.0014(4) -0.0012(4) 0.0040(5)
O004 0.0528(7) 0.0455(7) 0.0210(5) -0.0023(5) -0.0026(5) 0.0064(5)
C005 0.0283(8) 0.0392(8) 0.0306(8) 0.0057(6) 0.0000(6) 0.0000(6)
C006 0.0336(8) 0.0370(8) 0.0254(7) 0.0031(6) -0.0010(6) -0.0003(6)
C007 0.0373(8) 0.0399(9) 0.0197(7) 0.0016(6) -0.0018(6) -0.0006(6)
C008 0.0341(8) 0.0393(8) 0.0246(7) 0.0052(6) -0.0006(6) -0.0011(6)
C009 0.0346(8) 0.0323(7) 0.0207(7) -0.0004(5) -0.0005(6) 0.0011(6)
C00A 0.0306(8) 0.0437(10) 0.0357(9) -0.0081(7) -0.0006(6) 0.0042(7)
C00B 0.0411(9) 0.0344(8) 0.0245(7) -0.0022(6) -0.0004(6) 0.0051(6)
C00C 0.0387(9) 0.0393(8) 0.0221(7) -0.0016(6) -0.0007(6) 0.0051(7)
C00D 0.0295(8) 0.0356(8) 0.0432(10) -0.0003(7) 0.0013(7) -0.0008(6)
C00E 0.0382(9) 0.0490(10) 0.0298(8) 0.0114(7) -0.0024(7) 0.0011(7)
C00F 0.0394(9) 0.0443(9) 0.0237(7) 0.0045(6) -0.0013(6) -0.0008(7)
C00G 0.0412(9) 0.0443(9) 0.0286(8) -0.0043(7) 0.0025(7) 0.0067(7)
C00H 0.0321(8) 0.0403(9) 0.0374(9) 0.0087(7) 0.0001(6) -0.0006(6)
C00I 0.0466(10) 0.0446(9) 0.0326(8) -0.0082(7) -0.0044(7) 0.0005(8)
C00J 0.0395(9) 0.0380(9) 0.0492(10) -0.0006(8) 0.0021(8) -0.0003(7)
C00K 0.0398(9) 0.0416(9) 0.0472(10) 0.0132(8) -0.0005(8) 0.0023(7)
C00L 0.0369(9) 0.0495(11) 0.0435(10) -0.0111(8) -0.0014(8) 0.0002(7)
C00M 0.0426(10) 0.0370(9) 0.0572(12) 0.0088(8) 0.0026(8) 0.0015(8)
C00N 0.0486(10) 0.0506(10) 0.0320(9) -0.0006(8) 0.0022(7) 0.0103(8)
C00O 0.0453(10) 0.0665(13) 0.0299(9) -0.0039(8) -0.0040(7) 0.0112(9)
C00P 0.0415(10) 0.0658(12) 0.0263(8) -0.0052(8) 0.0034(7) 0.0046(9)
C00Q 0.0413(10) 0.0645(13) 0.0387(10) -0.0165(9) -0.0056(8) 0.0035(9)
C00R 0.0512(11) 0.0467(11) 0.0563(12) -0.0171(9) -0.0022(9) -0.0055(9)
C00S 0.0527(11) 0.0377(10) 0.0650(14) -0.0101(9) 0.0014(10) -0.0030(8)

loop_
_atom_type_symbol
_atom_type_description
_atom_type_scat_dispersion_real
_atom_type_scat_dispersion_imag
_atom_type_scat_source
C C 0.0181 0.0091 'International Tables Vol C Tables 4.2.6.8 and 6.1.1.4'
H H 0.0000 0.0000 'International Tables Vol C Tables 4.2.6.8 and 6.1.1.4'
O O 0.0492 0.0322 'International Tables Vol C Tables 4.2.6.8 and 6.1.1.4'
S S 0.3331 0.5567 'International Tables Vol C Tables 4.2.6.8 and 6.1.1.4'

loop_
_geom_angle_atom_site_label_1
_geom_angle_atom_site_label_2
_geom_angle_atom_site_label_3
_geom_angle
_geom_angle_site_symmetry_1
_geom_angle_site_symmetry_3
_geom_angle_publ_flag
C00C S001 C009 96.38(8) . . ?
C00B S002 C009 96.44(8) . . ?
C007 O003 C009 121.71(12) . . ?
C006 C005 C00D 122.95(15) . . ?
C006 C005 C00H 117.32(16) . . ?
C00H C005 C00D 119.46(16) . . ?
C008 C006 C005 121.99(16) . . ?
O003 C007 C008 110.97(13) . . ?
O004 C007 O003 124.36(16) . . ?
O004 C007 C008 124.67(15) . . ?
C006 C008 C007 120.91(14) . . ?
C006 C008 C00F 120.19(16) . . ?
C00F C008 C007 118.85(15) . . ?
S002 C009 S001 108.35(8) . . ?
O003 C009 S001 113.14(10) . . ?
O003 C009 S002 112.45(11) . . ?
O003 C009 C009 101.87(10) . 3_656 ?
C009 C009 S001 109.76(15) 3_656 . ?
C009 C009 S002 111.18(9) 3_656 . ?
C00G C00A C00D 124.47(16) . . ?
C00G C00A C00L 117.21(17) . . ?
C00L C00A C00D 118.18(18) . . ?
C00C C00B S002 117.39(13) . . ?
C00C C00B C00I 127.35(16) . . ?
C00I C00B S002 115.13(13) . . ?
C00B C00C S001 117.01(13) . . ?
C00B C00C C00P 127.72(16) . . ?
C00P C00C S001 115.11(14) . . ?
C005 C00D C00A 123.81(16) . . ?
C00J C00D C005 117.62(17) . . ?
C00J C00D C00A 118.57(17) . . ?
C00F C00E C00H 121.82(16) . . ?
C00E C00F C008 118.88(16) . . ?
C00N C00G C00A 121.52(18) . . ?
C00E C00H C005 119.30(16) . . ?
C00E C00H C00K 120.85(16) . . ?
C00K C00H C005 119.76(17) . . ?
C00D C00J C00M 120.00(18) . . ?
C00D C00J C00S 120.52(19) . . ?
C00S C00J C00M 119.48(18) . . ?
C00M C00K C00H 119.91(17) . . ?
C00Q C00L C00A 119.40(19) . . ?
C00Q C00L C00R 120.40(19) . . ?
C00R C00L C00A 120.12(19) . . ?
C00K C00M C00J 121.84(18) . . ?
C00G C00N C00O 120.2(2) . . ?
C00Q C00O C00N 119.61(18) . . ?
C00O C00Q C00L 121.40(18) . . ?
C00S C00R C00L 120.75(19) . . ?
C00R C00S C00J 120.57(19) . . ?

loop_
_geom_bond_atom_site_label_1
_geom_bond_atom_site_label_2
_geom_bond_distance
_geom_bond_site_symmetry_2
_geom_bond_publ_flag
S001 C009 1.8162(17) . ?
S001 C00C 1.7684(17) . ?
S002 C009 1.8101(16) . ?
S002 C00B 1.7633(16) . ?
O003 C007 1.3652(19) . ?
O003 C009 1.4487(19) . ?
O004 C007 1.206(2) . ?
C005 C006 1.405(2) . ?
C005 C00D 1.451(3) . ?
C005 C00H 1.429(2) . ?
C006 C008 1.380(2) . ?
C007 C008 1.475(2) . ?
C008 C00F 1.410(2) . ?
C009 C009 1.559(3) 3_656 ?
C00A C00D 1.451(3) . ?
C00A C00G 1.410(3) . ?
C00A C00L 1.428(3) . ?
C00B C00C 1.326(3) . ?
C00B C00I 1.501(2) . ?
C00C C00P 1.498(2) . ?
C00D C00J 1.415(3) . ?
C00E C00F 1.374(3) . ?
C00E C00H 1.406(3) . ?
C00G C00N 1.384(3) . ?
C00H C00K 1.421(3) . ?
C00J C00M 1.425(3) . ?
C00J C00S 1.423(3) . ?
C00K C00M 1.361(3) . ?
C00L C00Q 1.404(3) . ?
C00L C00R 1.426(3) . ?
C00N C00O 1.394(3) . ?
C00O C00Q 1.372(3) . ?
C00R C00S 1.363(4) . ?
